data_2003513
loop_
_publ_author_name
'Jian, P.'
'Wang, S.'
'Suo, J.'
'Wang, L.'
'Wu, Q.'

_publ_section_title Azido[2,6-bis(2-benzimidazolyl-<i>N</i>^3^)pyridine-<i>N</i>](methanol)(methanolato)nickel(II)
_journal_issue 6
_journal_name_full 'Acta Crystallographica Section C'
_journal_page_first 1071
_journal_page_last 1073
_journal_paper_doi 10.1107/S0108270194011741
_journal_volume 51
_journal_year 1995
_chemical_compound_source synthesis
_chemical_formula_moiety 'C21 H20 N8 Ni O2'
_chemical_formula_sum 'C21 H20 N8 Ni O2'
_chemical_formula_weight 475.14
_space_group_IT_number 14
_symmetry_cell_setting monoclinic
_symmetry_space_group_name_Hall '-P 2yn'
_symmetry_space_group_name_H-M 'P 1 21/n 1'
_atom_type_scat_source 'International Tables for X-ray Crystallography (1974, Vol. IV)'
_cell_angle_alpha 90
_cell_angle_beta 98.26(3)
_cell_angle_gamma 90
_cell_formula_units_Z 4
_cell_length_a 9.668(2)
_cell_length_b 8.358(2)
_cell_length_c 25.582(9)
_cell_measurement_reflns_used 25
_cell_measurement_temperature 289
_cell_measurement_theta_max 14.90
_cell_measurement_theta_min 14.16
_cell_volume 2045.7(10)
_diffrn_measurement_device 'Enraf-Nonius CAD4'
_diffrn_measurement_method '\w/2\q scans'
_diffrn_radiation_type MoK\a
_diffrn_radiation_wavelength 0.71073
_diffrn_reflns_av_R_equivalents 0.036
_diffrn_reflns_limit_h_max 11
_diffrn_reflns_limit_h_min -11
_diffrn_reflns_limit_k_max 9
_diffrn_reflns_limit_k_min 0
_diffrn_reflns_limit_l_max 30
_diffrn_reflns_limit_l_min 0
_diffrn_reflns_number 4010
_diffrn_reflns_theta_max 25
_diffrn_standards_decay_% 2.6
_diffrn_standards_interval_time 60
_diffrn_standards_number 3
_exptl_absorpt_coefficient_mu 0.987
_exptl_absorpt_correction_T_max 1.000
_exptl_absorpt_correction_T_min 0.896
_exptl_absorpt_correction_type empirical
_exptl_crystal_colour blue
_exptl_crystal_density_diffrn 1.54
_exptl_crystal_description prism
_exptl_crystal_size_max 0.4
_exptl_crystal_size_mid 0.3
_exptl_crystal_size_min 0.1
_refine_diff_density_max 0.61
_refine_diff_density_min -0.56
_refine_ls_extinction_method none
_refine_ls_goodness_of_fit_obs 1.75
_refine_ls_hydrogen_treatment noref
_refine_ls_number_parameters 289
_refine_ls_number_reflns 2715
_refine_ls_R_factor_obs 0.051
_refine_ls_shift/esd_max 0.04
_refine_ls_structure_factor_coef F
_refine_ls_weighting_scheme 'Weighting scheme based on measured esd's w = 1/\s^2^(F~o~)'
_refine_ls_wR_factor_obs 0.065
_reflns_number_observed 2715
_reflns_number_total 3944
_reflns_observed_criterion I>3\s(I)
_cod_data_source_file ab1196.cif
_cod_data_source_block ab1196a
_cod_original_cell_volume 2046(2)
_cod_original_sg_symbol_H-M 'P 21/n'
_cod_database_code 2003513

loop_
_symmetry_equiv_pos_as_xyz
x,y,z
1/2+x,1/2-y,1/2+z
-x,-y,-z
1/2-x,1/2+y,1/2-z

loop_
_atom_site_label
_atom_site_fract_x
_atom_site_fract_y
_atom_site_fract_z
_atom_site_B_iso_or_equiv
Ni .16473(6) .08652(7) .87788(2) 2.12(3)
O(21) .2087(4) .2916(4) .8377(1) 3.4(2)
O(31) .1234(3) -.1230(4) .9219(1) 3.1(2)
N(1) .3355(4) -.0205(5) .8558(1) 2.2(2)
N(2) .0825(4) -.0225(5) .8080(1) 2.4(2)
N(3) .3247(4) .1499(5) .9397(1) 2.4(2)
N(4) .5555(4) .1536(5) .9663(1) 2.4(2)
N(5) .1301(4) -.1680(5) .7376(2) 2.8(2)
N(11) -.0038(4) .1967(5) .9039(2) 3.3(2)
N(12) -.0747(4) .1590(5) .9349(1) 2.7(2)
N(13) -.1479(4) .1231(7) .9658(2) 4.3(2)
C(1) .3211(5) -.1079(6) .8114(2) 2.4(2)
C(2) .4357(5) -.1862(6) .7957(2) 3.1(2)
C(3) .5633(5) -.1674(7) .8265(2) 3.1(2)
C(4) .5793(5) -.0738(6) .8716(2) 2.8(2)
C(5) .4602(5) -.0022(6) .8853(2) 2.3(2)
C(6) .4492(5) .0996(6) .9310(2) 2.3(2)
C(7) .4965(5) .2507(6) 1.0015(2) 2.4(2)
C(8) .3518(5) .2476(6) .9841(2) 2.5(2)
C(9) .2606(5) .3363(7) 1.0105(2) 3.0(2)
C(10) .3201(6) .4249(6) 1.0535(2) 3.4(2)
C(11) .4648(6) .4264(6) 1.0702(2) 3.3(2)
C(12) .5555(5) .3383(6) 1.0453(2) 3.0(2)
C(13) .1773(5) -.1055(6) .7844(2) 2.4(2)
C(14) -.0076(5) -.1235(6) .7283(2) 2.5(2)
C(15) -.0371(5) -.0329(6) .7719(2) 2.4(2)
C(16) -.1698(5) .0335(6) .7731(2) 3.0(2)
C(17) -.2694(5) .0076(7) .7298(2) 3.2(2)
C(18) -.2399(5) -.0816(7) .6863(2) 3.4(2)
C(19) -.1106(6) -.1480(7) .6851(2) 3.2(2)
C(21) .1714(6) .4478(7) .8479(2) 4.3(3)
C(31) .0043(7) -.2211(8) .9064(3) 4.8(3)
H(1) .4323 -.2536 .7598 3.7
H(2) .6503 -.2042 .8173 3.8
H(3) .6786 -.0580 .8931 3.6
H(4) .6688 .3454 1.0519 3.7
H(5) .5020 .5151 1.1011 4.2
H(6) .2452 .4847 1.0742 4.0
H(7) .1498 .3195 1.0002 3.6
H(8) -.1981 .1029 .8053 3.6
H(9) -.3689 .0615 .7281 3.9
H(10) -.3256 -.0893 .6543 4.2
H(11) -.0731 -.2161 .6536 3.9
H(12) .6658 .1554 .9665 2.9
H(13) .2116 .4770 .8826 5.1
H(14) .2049 .5177 .8231 5.1
H(15) .0726 .4558 .8446 5.1
H(16) -.0784 -.1597 .9059 5.7
H(17) .0087 -.2629 .8722 5.7
H(18) .0043 -.3065 .9309 5.7
H(19) .1149 -.0861 .9566 3.8
H(20) .1802 -.2298 .7154 3.3

loop_
_geom_angle_atom_site_label_1
_geom_angle_atom_site_label_2
_geom_angle_atom_site_label_3
_geom_angle
_geom_angle_publ_flag
C(21) O(21) Ni 127.4(3) no
C(31) O(31) Ni 121.8(3) no
C(5) N(1) C(1) 121.1(4) no
C(5) N(1) Ni 119.8(3) no
C(1) N(1) Ni 119.1(3) no
C(13) N(2) C(15) 103.0(4) no
C(13) N(2) Ni 114.3(3) no
C(15) N(2) Ni 142.4(3) no
C(6) N(3) C(8) 104.7(4) no
C(6) N(3) Ni 112.4(3) no
C(8) N(3) Ni 142.0(3) no
N(5) C(13) N(2) 115.9(4) no
N(5) C(13) C(1) 127.0(4) no
N(2) C(13) C(1) 117.0(4) no
N(5) C(14) C(19) 131.6(4) no
N(5) C(14) C(15) 108.2(4) no
C(19) C(14) C(15) 120.2(5) no
N(2) C(15) C(16) 130.1(4) no
N(2) C(15) C(14) 108.6(4) no
C(16) C(15) C(14) 121.3(4) no
C(17) C(16) C(15) 117.2(4) no
C(16) C(17) C(18) 121.6(5) no
C(19) C(18) C(17) 121.4(5) no
C(18) C(19) C(14) 118.2(5) no
C(6) N(4) C(7) 106.5(4) no
C(13) N(5) C(14) 104.4(4) no
N(11) N(12) N(13) 178.7(5) no
N(1) C(1) C(2) 120.6(4) no
N(1) C(1) C(13) 111.7(4) no
C(2) C(1) C(13) 127.7(4) no
C(3) C(2) C(1) 117.8(5) no
C(2) C(3) C(4) 121.7(4) no
C(3) C(4) C(5) 117.2(4) no
N(1) C(5) C(4) 121.5(4) no
N(1) C(5) C(6) 110.8(4) no
C(4) C(5) C(6) 127.7(4) no
N(3) C(6) N(4) 114.0(4) no
N(3) C(6) C(5) 119.4(4) no
N(4) C(6) C(5) 126.6(4) no
C(12) C(7) N(4) 132.0(5) no
C(12) C(7) C(8) 122.7(4) no
N(4) C(7) C(8) 105.4(4) no
N(3) C(8) C(9) 130.4(4) no
N(3) C(8) C(7) 109.3(4) no
C(9) C(8) C(7) 120.3(4) no
C(10) C(9) C(8) 116.8(5) no
C(9) C(10) C(11) 121.9(5) no
C(12) C(11) C(10) 122.1(5) no
C(11) C(12) C(7) 116.2(5) no
N(1) Ni N(2) 78.00(10) yes
N(1) Ni N(11) 177.3(2) yes
N(1) Ni O(21) 89.60(10) yes
N(1) Ni N(3) 77.40(10) yes
N(1) Ni O(31) 90.40(10) yes
N(2) Ni N(11) 104.6(2) yes
N(2) Ni O(21) 90.9(2) yes
N(2) Ni N(3) 155.30(10) yes
N(2) Ni O(31) 91.00(10) yes
N(11) Ni O(21) 91.0(2) yes
N(11) Ni N(3) 100.0(2) yes
N(11) Ni O(31) 88.9(2) yes
O(21) Ni N(3) 89.1(2) yes
O(21) Ni O(31) 178.10(10) yes
N(3) Ni O(31) 89.10(10) yes
N(12) N(11) Ni 131.9(4) yes

loop_
_geom_bond_atom_site_label_1
_geom_bond_atom_site_label_2
_geom_bond_distance
_geom_bond_publ_flag
Ni N(1) 2.028(4) yes
Ni N(2) 2.061(4) yes
Ni N(11) 2.063(4) yes
Ni O(21) 2.074(3) yes
Ni N(3) 2.114(4) yes
Ni O(31) 2.151(3) yes
O(21) C(21) 1.389(6) no
O(31) C(31) 1.423(7) no
N(1) C(5) 1.336(6) no
N(1) C(1) 1.340(6) no
N(2) C(13) 1.358(6) no
N(2) C(15) 1.376(6) no
N(3) C(6) 1.323(5) no
N(3) C(8) 1.393(6) no
N(4) C(6) 1.344(6) no
N(4) C(7) 1.394(6) no
N(5) C(13) 1.326(6) no
N(5) C(14) 1.369(6) no
N(11) N(12) 1.166(5) no
N(12) N(13) 1.171(5) no
C(1) C(2) 1.395(6) no
C(1) C(13) 1.461(7) no
C(2) C(3) 1.374(7) no
C(3) C(4) 1.384(7) no
C(4) C(5) 1.386(6) no
C(5) C(6) 1.463(6) no
C(7) C(12) 1.390(7) no
C(7) C(8) 1.406(6) no
C(8) C(9) 1.399(6) no
C(9) C(10) 1.381(7) no
C(10) C(11) 1.403(8) no
C(11) C(12) 1.371(7) no
C(14) C(19) 1.394(7) no
C(14) C(15) 1.410(6) no
C(15) C(16) 1.402(7) no
C(16) C(17) 1.375(7) no
C(17) C(18) 1.404(7) no
C(18) C(19) 1.373(7) no
O(31) H(19) .954 no
N(4) H(12) 1.066 no
N(5) H(20) .950 no
C(2) H(1) 1.075 no
C(3) H(2) .957 no
C(4) H(3) 1.044 no
C(9) H(7) 1.075 no
C(10) H(6) 1.079 no
C(11) H(5) 1.105 no
C(12) H(4) 1.086 no
C(16) H(8) 1.074 no
C(17) H(9) 1.058 no
C(18) H(10) 1.078 no
C(19) H(11) 1.089 no
C(21) H(15) .949 no
C(21) H(13) .949 no
C(21) H(14) .952 no
C(31) H(16) .949 no
C(31) H(17) .949 no
C(31) H(18) .950 no
